data_2105219
loop_
_publ_author_name
'Briggs, Naomi E. B.'
'Kennedy, Alan R.'
'Morrison, Catriona A.'

_publ_section_title
;
 42 salt forms of tyramine: structural comparison and the occurrence of
 hydrate formation
;
_journal_issue 4
_journal_name_full 'Acta Crystallographica Section B'
_journal_page_first 453
_journal_page_last 464
_journal_paper_doi 10.1107/S0108768112026456
_journal_volume 68
_journal_year 2012
_chemical_formula_sum 'C14 H18 N O5.5 S'
_chemical_formula_weight 320.35
_space_group_IT_number 19
_symmetry_cell_setting orthorhombic
_symmetry_space_group_name_Hall 'P 2ac 2ab'
_symmetry_space_group_name_H-M 'P 21 21 21'
_atom_sites_solution_hydrogens geom
_atom_sites_solution_primary direct
_atom_sites_solution_secondary difmap
_audit_creation_method SHELXL-97
_cell_angle_alpha 90.00
_cell_angle_beta 90.00
_cell_angle_gamma 90.00
_cell_formula_units_Z 8
_cell_length_a 7.6261(5)
_cell_length_b 34.974(2)
_cell_length_c 10.9159(6)
_cell_measurement_reflns_used 2600
_cell_measurement_temperature 123(2)
_cell_measurement_theta_max 27.5989
_cell_measurement_theta_min 2.7285
_cell_volume 2911.4(3)
_computing_structure_refinement 'SHELXL-97 (Sheldrick, 1997)'
_diffrn_ambient_temperature 123(2)
_diffrn_measured_fraction_theta_full 0.968
_diffrn_measured_fraction_theta_max 0.968
_diffrn_measurement_device_type 'Oxford Diffraction Xcalibur E'
_diffrn_measurement_method 'omega scans'
_diffrn_radiation_monochromator graphite
_diffrn_radiation_source 'fine-focus sealed tube'
_diffrn_radiation_type MoK\a
_diffrn_radiation_wavelength 0.71073
_diffrn_reflns_av_R_equivalents 0.0713
_diffrn_reflns_av_sigmaI/netI 0.1467
_diffrn_reflns_limit_h_max 9
_diffrn_reflns_limit_h_min -8
_diffrn_reflns_limit_k_max 42
_diffrn_reflns_limit_k_min -40
_diffrn_reflns_limit_l_max 13
_diffrn_reflns_limit_l_min -13
_diffrn_reflns_number 10649
_diffrn_reflns_theta_full 25.99
_diffrn_reflns_theta_max 25.99
_diffrn_reflns_theta_min 2.73
_exptl_absorpt_coefficient_mu 0.248
_exptl_absorpt_correction_T_max 1.00000
_exptl_absorpt_correction_T_min 0.99295
_exptl_absorpt_correction_type multi-scan
_exptl_absorpt_process_details
;
CrysAlisPro, Oxford Diffraction Ltd.,
Version 1.171.33.52 (release 06-11-2009 CrysAlis171 .NET)
(compiled Nov  6 2009,16:24:50)
Empirical absorption correction using spherical harmonics,
 implemented in SCALE3 ABSPACK scaling algorithm.
;
_exptl_crystal_colour colourless
_exptl_crystal_density_diffrn 1.462
_exptl_crystal_density_method 'not measured'
_exptl_crystal_description block
_exptl_crystal_F_000 1352
_exptl_crystal_size_max 0.32
_exptl_crystal_size_mid 0.15
_exptl_crystal_size_min 0.09
_refine_diff_density_max 0.331
_refine_diff_density_min -0.269
_refine_ls_abs_structure_details 'Flack H D (1983), Acta Cryst. A39, 876-881'
_refine_ls_abs_structure_Flack 0.35(11)
_refine_ls_extinction_coef 0.00076(9)
_refine_ls_extinction_expression Fc^*^=kFc[1+0.001xFc^2^\l^3^/sin(2\q)]^-1/4^
_refine_ls_extinction_method SHELXL
_refine_ls_goodness_of_fit_ref 0.751
_refine_ls_hydrogen_treatment mixed
_refine_ls_matrix_type full
_refine_ls_number_parameters 402
_refine_ls_number_reflns 3181
_refine_ls_number_restraints 3
_refine_ls_restrained_S_all 0.751
_refine_ls_R_factor_all 0.0818
_refine_ls_R_factor_gt 0.0393
_refine_ls_shift/su_max 0.047
_refine_ls_shift/su_mean 0.002
_refine_ls_structure_factor_coef Fsqd
_refine_ls_weighting_details 'calc w=1/[\s^2^(Fo^2^)+(0.0103P)^2^+0.0000P] where P=(Fo^2^+2Fc^2^)/3'
_refine_ls_weighting_scheme calc
_refine_ls_wR_factor_gt 0.0446
_refine_ls_wR_factor_ref 0.0484
_reflns_number_gt 1881
_reflns_number_total 3181
_reflns_threshold_expression I>2/s(I)
_cod_data_source_file ry5045.cif
_cod_data_source_block repross
_cod_original_sg_symbol_H-M P212121
_cod_database_code 2105219

loop_
_symmetry_equiv_pos_as_xyz
'x, y, z'
'-x+1/2, -y, z+1/2'
'x+1/2, -y+1/2, -z'
'-x, y+1/2, -z+1/2'

loop_
_atom_site_type_symbol
_atom_site_label
_atom_site_fract_x
_atom_site_fract_y
_atom_site_fract_z
_atom_site_U_iso_or_equiv
_atom_site_adp_type
_atom_site_calc_flag
_atom_site_refinement_flags
_atom_site_occupancy
_atom_site_symmetry_multiplicity
S S1 0.10402(16) 0.96321(3) 0.07352(9) 0.0171(3) Uani d . 1 1
S S2 0.36622(15) 0.76792(3) 0.20570(10) 0.0171(3) Uani d . 1 1
O O1 0.6025(4) 0.97331(6) -0.1842(2) 0.0233(7) Uani d . 1 1
H H1H 0.5400 0.9878 -0.2272 0.035 Uiso calc R 1 1
O O2 -0.0645(4) 0.77598(7) 0.4870(2) 0.0264(8) Uani d . 1 1
H H2H -0.1015 0.7657 0.5515 0.040 Uiso calc R 1 1
O O1W 0.0546(4) 1.01468(9) -0.2128(3) 0.0221(7) Uani d D 1 1
H H1W 0.035(6) 1.0045(14) -0.145(3) 0.141 Uiso d D 1 1
H H2W 0.159(3) 1.0142(12) -0.229(4) 0.034 Uiso d D 1 1
O O3 -0.0351(3) 0.98467(7) 0.0120(2) 0.0207(7) Uani d . 1 1
O O4 0.1017(4) 0.97070(6) 0.2064(2) 0.0201(7) Uani d . 1 1
O O5 0.2736(3) 0.96951(7) 0.0174(2) 0.0203(7) Uani d . 1 1
O O6 -0.1010(4) 0.80229(6) 0.0031(2) 0.0196(7) Uani d . 1 1
H H6H -0.0296 0.7903 -0.0413 0.029 Uiso calc R 1 1
O O7 0.2575(3) 0.77245(7) 0.0980(2) 0.0185(7) Uani d . 1 1
O O8 0.5222(3) 0.74348(7) 0.1841(2) 0.0199(7) Uani d . 1 1
O O9 0.2670(3) 0.75423(7) 0.3129(2) 0.0185(7) Uani d . 1 1
O O10 0.5990(4) 0.92100(7) 0.3608(3) 0.0281(8) Uani d . 1 1
H H10H 0.5341 0.9381 0.3314 0.042 Uiso calc R 1 1
N N1 0.3952(4) 0.75089(7) -0.2088(3) 0.0234(8) Uani d . 1 1
H H1N 0.4507 0.7446 -0.2798 0.035 Uiso calc R 1 1
H H2N 0.2772 0.7500 -0.2204 0.035 Uiso calc R 1 1
H H3N 0.4260 0.7340 -0.1492 0.035 Uiso calc R 1 1
N N2 -0.1101(4) 0.99805(7) 0.5626(3) 0.0185(8) Uani d . 1 1
H H4N -0.0293 1.0092 0.5127 0.028 Uiso calc R 1 1
H H5N -0.0763 1.0008 0.6421 0.028 Uiso calc R 1 1
H H6N -0.2161 1.0095 0.5514 0.028 Uiso calc R 1 1
C C1 0.4754(5) 0.85887(10) -0.2493(3) 0.0137(10) Uani d . 1 1
C C2 0.4285(5) 0.88704(10) -0.3314(3) 0.0130(10) Uani d . 1 1
H H2 0.3669 0.8799 -0.4035 0.016 Uiso calc R 1 1
C C3 0.4675(5) 0.92530(10) -0.3131(4) 0.0157(10) Uani d . 1 1
H H3 0.4330 0.9440 -0.3713 0.019 Uiso calc R 1 1
C C4 0.5583(5) 0.93566(11) -0.2077(4) 0.0172(10) Uani d . 1 1
C C5 0.6083(6) 0.90828(10) -0.1249(3) 0.0177(10) Uani d . 1 1
H H5 0.6709 0.9155 -0.0533 0.021 Uiso calc R 1 1
C C6 0.5676(5) 0.87011(11) -0.1453(4) 0.0161(11) Uani d . 1 1
H H6 0.6033 0.8514 -0.0874 0.019 Uiso calc R 1 1
C C7 0.4317(6) 0.81751(10) -0.2789(3) 0.0184(10) Uani d . 1 1
H H7A 0.3101 0.8163 -0.3105 0.022 Uiso calc R 1 1
H H7B 0.5107 0.8086 -0.3449 0.022 Uiso calc R 1 1
C C8 0.4478(5) 0.79047(9) -0.1709(3) 0.0180(11) Uani d . 1 1
H H8A 0.5704 0.7903 -0.1410 0.022 Uiso calc R 1 1
H H8B 0.3714 0.7993 -0.1032 0.022 Uiso calc R 1 1
C C9 0.0197(6) 0.89255(11) 0.5396(4) 0.0184(11) Uani d . 1 1
C C10 -0.0623(5) 0.87151(11) 0.6300(4) 0.0194(11) Uani d . 1 1
H H10 -0.1016 0.8838 0.7026 0.023 Uiso calc R 1 1
C C11 -0.0877(6) 0.83219(11) 0.6156(3) 0.0206(11) Uani d . 1 1
H H11 -0.1414 0.8177 0.6790 0.025 Uiso calc R 1 1
C C12 -0.0343(5) 0.81434(11) 0.5082(4) 0.0184(11) Uani d . 1 1
C C13 0.0491(5) 0.83546(11) 0.4201(4) 0.0203(11) Uani d . 1 1
H H13 0.0897 0.8233 0.3476 0.024 Uiso calc R 1 1
C C14 0.0746(6) 0.87421(11) 0.4357(4) 0.0189(11) Uani d . 1 1
H H14 0.1314 0.8884 0.3731 0.023 Uiso calc R 1 1
C C15 0.0446(5) 0.93542(10) 0.5558(4) 0.0208(11) Uani d . 1 1
H H15A 0.0851 0.9408 0.6403 0.025 Uiso calc R 1 1
H H15B 0.1357 0.9446 0.4983 0.025 Uiso calc R 1 1
C C16 -0.1242(6) 0.95643(9) 0.5323(4) 0.0211(11) Uani d . 1 1
H H16A -0.1567 0.9536 0.4450 0.025 Uiso calc R 1 1
H H16B -0.2187 0.9448 0.5823 0.025 Uiso calc R 1 1
C C17 0.0517(5) 0.91439(10) 0.0551(3) 0.0092(9) Uani d . 1 1
C C18 -0.0613(5) 0.89687(10) 0.1352(4) 0.0188(11) Uani d . 1 1
H H18 -0.1068 0.9107 0.2030 0.023 Uiso calc R 1 1
C C19 -0.1094(6) 0.85908(10) 0.1178(3) 0.0154(10) Uani d . 1 1
H H19 -0.1857 0.8468 0.1742 0.019 Uiso calc R 1 1
C C20 -0.0452(5) 0.83931(11) 0.0171(4) 0.0150(10) Uani d . 1 1
C C21 0.0676(6) 0.85692(10) -0.0647(4) 0.0169(10) Uani d . 1 1
H H21 0.1115 0.8432 -0.1332 0.020 Uiso calc R 1 1
C C22 0.1162(5) 0.89482(10) -0.0460(3) 0.0142(10) Uani d . 1 1
H H22 0.1929 0.9072 -0.1020 0.017 Uiso calc R 1 1
C C23 0.4442(5) 0.81379(10) 0.2458(3) 0.0133(10) Uani d . 1 1
C C24 0.5456(5) 0.81831(11) 0.3514(3) 0.0159(10) Uani d . 1 1
H H24 0.5799 0.7967 0.3984 0.019 Uiso calc R 1 1
C C25 0.5947(5) 0.85442(11) 0.3862(3) 0.0157(10) Uani d . 1 1
H H25 0.6638 0.8577 0.4579 0.019 Uiso calc R 1 1
C C26 0.5456(5) 0.88611(11) 0.3190(4) 0.0171(11) Uani d . 1 1
C C27 0.4489(5) 0.88153(11) 0.2129(4) 0.0160(10) Uani d . 1 1
H H27 0.4189 0.9031 0.1644 0.019 Uiso calc R 1 1
C C28 0.3960(5) 0.84513(10) 0.1778(3) 0.0156(10) Uani d . 1 1
H H28 0.3262 0.8419 0.1065 0.019 Uiso calc R 1 1

loop_
_atom_site_aniso_label
_atom_site_aniso_U_11
_atom_site_aniso_U_22
_atom_site_aniso_U_33
_atom_site_aniso_U_12
_atom_site_aniso_U_13
_atom_site_aniso_U_23
S1 0.0176(7) 0.0151(6) 0.0185(6) -0.0016(6) 0.0006(6) -0.0005(6)
S2 0.0162(6) 0.0155(6) 0.0195(6) -0.0006(6) 0.0004(6) -0.0004(6)
O1 0.030(2) 0.0143(15) 0.0258(18) 0.0002(16) -0.0068(18) 0.0010(14)
O2 0.036(2) 0.0181(16) 0.0248(16) -0.0011(16) 0.0033(17) 0.0022(14)
O1W 0.0199(18) 0.0262(16) 0.0203(17) -0.0006(15) 0.0012(17) 0.0017(15)
O3 0.0139(16) 0.0210(16) 0.0272(16) 0.0062(14) 0.0060(16) 0.0084(14)
O4 0.0269(17) 0.0191(15) 0.0144(13) -0.0028(15) -0.0014(17) -0.0035(14)
O5 0.0095(17) 0.0247(17) 0.0266(17) -0.0020(14) 0.0008(15) -0.0066(16)
O6 0.0226(18) 0.0125(15) 0.0238(17) -0.0020(16) 0.0070(18) -0.0057(13)
O7 0.0190(17) 0.0169(14) 0.0196(16) -0.0045(14) -0.0046(15) -0.0018(15)
O8 0.0129(17) 0.0193(15) 0.0276(16) 0.0029(13) -0.0002(15) -0.0051(14)
O9 0.0197(17) 0.0179(15) 0.0179(15) -0.0022(13) 0.0048(15) -0.0009(14)
O10 0.029(2) 0.0142(15) 0.0413(19) 0.0013(15) -0.0129(19) -0.0054(16)
N1 0.023(2) 0.0170(17) 0.0307(19) 0.0042(19) -0.008(2) 0.0055(19)
N2 0.012(2) 0.0222(18) 0.0211(18) 0.0030(17) -0.002(2) 0.0030(18)
C1 0.008(3) 0.013(2) 0.021(2) 0.002(2) 0.007(2) 0.001(2)
C2 0.006(2) 0.022(2) 0.011(2) -0.003(2) -0.001(2) 0.001(2)
C3 0.017(3) 0.017(2) 0.013(2) 0.003(2) -0.009(2) 0.004(2)
C4 0.015(3) 0.017(2) 0.020(2) 0.006(2) 0.007(2) -0.001(2)
C5 0.013(2) 0.025(2) 0.014(2) 0.001(2) 0.000(2) -0.003(2)
C6 0.012(3) 0.021(2) 0.015(2) 0.006(2) 0.000(2) 0.004(2)
C7 0.013(3) 0.023(2) 0.019(2) -0.001(2) -0.001(2) 0.003(2)
C8 0.015(3) 0.014(2) 0.025(2) 0.000(2) 0.006(2) 0.004(2)
C9 0.015(3) 0.021(3) 0.019(3) 0.006(2) -0.003(2) 0.005(2)
C10 0.022(3) 0.023(2) 0.014(2) 0.006(2) 0.000(2) -0.003(2)
C11 0.023(3) 0.023(3) 0.016(2) 0.007(2) 0.005(2) 0.006(2)
C12 0.020(3) 0.013(2) 0.021(2) 0.004(2) -0.006(2) 0.000(2)
C13 0.021(3) 0.027(3) 0.013(2) 0.003(2) 0.003(2) -0.003(2)
C14 0.016(3) 0.022(2) 0.019(2) -0.001(2) -0.001(2) 0.003(2)
C15 0.016(3) 0.020(2) 0.027(3) -0.005(2) -0.001(2) 0.002(2)
C16 0.018(3) 0.012(2) 0.033(3) -0.005(2) -0.013(2) 0.002(2)
C17 0.013(2) 0.012(2) 0.003(2) 0.002(2) -0.001(2) 0.0013(19)
C18 0.020(3) 0.018(2) 0.018(2) 0.001(2) -0.001(2) -0.007(2)
C19 0.018(3) 0.016(2) 0.013(2) -0.001(2) 0.001(2) 0.004(2)
C20 0.013(2) 0.016(2) 0.016(2) -0.001(2) -0.004(2) 0.003(2)
C21 0.018(3) 0.017(2) 0.016(2) 0.007(2) -0.005(2) -0.003(2)
C22 0.012(2) 0.018(2) 0.013(2) 0.000(2) -0.001(2) 0.004(2)
C23 0.012(3) 0.010(2) 0.018(2) 0.002(2) 0.004(2) -0.001(2)
C24 0.014(3) 0.019(2) 0.015(2) 0.007(2) 0.000(2) 0.001(2)
C25 0.008(2) 0.025(2) 0.014(2) 0.003(2) -0.002(2) -0.006(2)
C26 0.011(3) 0.014(2) 0.027(3) 0.002(2) 0.010(2) -0.004(2)
C27 0.018(3) 0.015(2) 0.015(2) 0.001(2) 0.002(2) 0.004(2)
C28 0.012(2) 0.022(2) 0.012(2) 0.000(2) -0.004(2) -0.002(2)

loop_
_atom_type_symbol
_atom_type_description
_atom_type_scat_dispersion_real
_atom_type_scat_dispersion_imag
_atom_type_scat_source
S S 0.1246 0.1234 'International Tables Vol C Tables 4.2.6.8 and 6.1.1.4'
O O 0.0106 0.0060 'International Tables Vol C Tables 4.2.6.8 and 6.1.1.4'
N N 0.0061 0.0033 'International Tables Vol C Tables 4.2.6.8 and 6.1.1.4'
C C 0.0033 0.0016 'International Tables Vol C Tables 4.2.6.8 and 6.1.1.4'
H H 0.0000 0.0000 'International Tables Vol C Tables 4.2.6.8 and 6.1.1.4'

loop_
_geom_angle_atom_site_label_1
_geom_angle_atom_site_label_2
_geom_angle_atom_site_label_3
_geom_angle
O5 S1 O3 112.04(15)
O5 S1 O4 113.58(18)
O3 S1 O4 110.63(17)
O5 S1 C17 107.50(17)
O3 S1 C17 106.27(17)
O4 S1 C17 106.34(16)
O7 S2 O9 112.75(15)
O7 S2 O8 113.14(15)
O9 S2 O8 110.53(15)
O7 S2 C23 107.14(17)
O9 S2 C23 105.76(16)
O8 S2 C23 107.02(18)
C4 O1 H1H 109.5
C12 O2 H2H 109.5
H1W O1W H2W 111(3)
C20 O6 H6H 109.5
C26 O10 H10H 109.5
C8 N1 H1N 109.5
C8 N1 H2N 109.5
H1N N1 H2N 109.5
C8 N1 H3N 109.5
H1N N1 H3N 109.5
H2N N1 H3N 109.5
C16 N2 H4N 109.5
C16 N2 H5N 109.5
H4N N2 H5N 109.5
C16 N2 H6N 109.5
H4N N2 H6N 109.5
H5N N2 H6N 109.5
C2 C1 C6 117.3(3)
C2 C1 C7 119.0(4)
C6 C1 C7 123.6(3)
C1 C2 C3 122.7(4)
C1 C2 H2 118.6
C3 C2 H2 118.6
C2 C3 C4 118.5(4)
C2 C3 H3 120.7
C4 C3 H3 120.7
C5 C4 O1 118.3(4)
C5 C4 C3 120.1(3)
O1 C4 C3 121.5(4)
C4 C5 C6 120.2(4)
C4 C5 H5 119.9
C6 C5 H5 119.9
C5 C6 C1 121.0(4)
C5 C6 H6 119.5
C1 C6 H6 119.5
C8 C7 C1 114.3(3)
C8 C7 H7A 108.7
C1 C7 H7A 108.7
C8 C7 H7B 108.7
C1 C7 H7B 108.7
H7A C7 H7B 107.6
N1 C8 C7 109.8(3)
N1 C8 H8A 109.7
C7 C8 H8A 109.7
N1 C8 H8B 109.7
C7 C8 H8B 109.7
H8A C8 H8B 108.2
C14 C9 C10 118.8(4)
C14 C9 C15 121.4(4)
C10 C9 C15 119.9(4)
C9 C10 C11 120.4(4)
C9 C10 H10 119.8
C11 C10 H10 119.8
C12 C11 C10 119.7(4)
C12 C11 H11 120.1
C10 C11 H11 120.1
C13 C12 O2 119.0(4)
C13 C12 C11 119.1(4)
O2 C12 C11 121.9(4)
C12 C13 C14 120.6(4)
C12 C13 H13 119.7
C14 C13 H13 119.7
C9 C14 C13 121.3(4)
C9 C14 H14 119.3
C13 C14 H14 119.3
C16 C15 C9 110.8(3)
C16 C15 H15A 109.5
C9 C15 H15A 109.5
C16 C15 H15B 109.5
C9 C15 H15B 109.5
H15A C15 H15B 108.1
N2 C16 C15 112.1(3)
N2 C16 H16A 109.2
C15 C16 H16A 109.2
N2 C16 H16B 109.2
C15 C16 H16B 109.2
H16A C16 H16B 107.9
C18 C17 C22 120.6(3)
C18 C17 S1 120.1(3)
C22 C17 S1 119.2(3)
C17 C18 C19 120.3(4)
C17 C18 H18 119.8
C19 C18 H18 119.8
C18 C19 C20 119.4(4)
C18 C19 H19 120.3
C20 C19 H19 120.3
O6 C20 C21 122.7(4)
O6 C20 C19 116.7(4)
C21 C20 C19 120.6(4)
C20 C21 C22 119.7(4)
C20 C21 H21 120.2
C22 C21 H21 120.2
C17 C22 C21 119.4(4)
C17 C22 H22 120.3
C21 C22 H22 120.3
C28 C23 C24 120.2(3)
C28 C23 S2 120.1(3)
C24 C23 S2 119.6(3)
C25 C24 C23 119.0(4)
C25 C24 H24 120.5
C23 C24 H24 120.5
C24 C25 C26 121.2(4)
C24 C25 H25 119.4
C26 C25 H25 119.4
O10 C26 C27 122.9(4)
O10 C26 C25 117.3(4)
C27 C26 C25 119.8(4)
C26 C27 C28 119.5(4)
C26 C27 H27 120.3
C28 C27 H27 120.3
C23 C28 C27 120.3(4)
C23 C28 H28 119.8
C27 C28 H28 119.8

loop_
_geom_bond_atom_site_label_1
_geom_bond_atom_site_label_2
_geom_bond_distance
S1 O5 1.448(3)
S1 O3 1.463(3)
S1 O4 1.474(2)
S1 C17 1.765(4)
S2 O7 1.447(3)
S2 O9 1.473(3)
S2 O8 1.484(3)
S2 C23 1.766(4)
O1 C4 1.383(4)
O1 H1H 0.8400
O2 C12 1.381(4)
O2 H2H 0.8400
O1W H1W 0.833(19)
O1W H2W 0.814(18)
O6 C20 1.372(4)
O6 H6H 0.8400
O10 C26 1.365(4)
O10 H10H 0.8400
N1 C8 1.499(4)
N1 H1N 0.9100
N1 H2N 0.9100
N1 H3N 0.9100
N2 C16 1.497(4)
N2 H4N 0.9100
N2 H5N 0.9100
N2 H6N 0.9100
C1 C2 1.379(5)
C1 C6 1.392(5)
C1 C7 1.519(5)
C2 C3 1.385(5)
C2 H2 0.9500
C3 C4 1.391(5)
C3 H3 0.9500
C4 C5 1.371(5)
C5 C6 1.389(4)
C5 H5 0.9500
C6 H6 0.9500
C7 C8 1.516(5)
C7 H7A 0.9900
C7 H7B 0.9900
C8 H8A 0.9900
C8 H8B 0.9900
C9 C14 1.368(5)
C9 C10 1.381(5)
C9 C15 1.521(5)
C10 C11 1.398(5)
C10 H10 0.9500
C11 C12 1.390(5)
C11 H11 0.9500
C12 C13 1.369(5)
C13 C14 1.380(5)
C13 H13 0.9500
C14 H14 0.9500
C15 C16 1.504(5)
C15 H15A 0.9900
C15 H15B 0.9900
C16 H16A 0.9900
C16 H16B 0.9900
C17 C18 1.372(5)
C17 C22 1.389(4)
C18 C19 1.385(4)
C18 H18 0.9500
C19 C20 1.387(5)
C19 H19 0.9500
C20 C21 1.384(5)
C21 C22 1.391(4)
C21 H21 0.9500
C22 H22 0.9500
C23 C28 1.374(4)
C23 C24 1.397(5)
C24 C25 1.371(5)
C24 H24 0.9500
C25 C26 1.381(5)
C25 H25 0.9500
C26 C27 1.382(5)
C27 C28 1.390(5)
C27 H27 0.9500
C28 H28 0.9500

loop_
_geom_torsion_atom_site_label_1
_geom_torsion_atom_site_label_2
_geom_torsion_atom_site_label_3
_geom_torsion_atom_site_label_4
_geom_torsion
C6 C1 C2 C3 -0.9(6)
C7 C1 C2 C3 -178.2(4)
C1 C2 C3 C4 0.2(6)
C2 C3 C4 C5 0.4(6)
C2 C3 C4 O1 179.5(4)
O1 C4 C5 C6 -179.6(4)
C3 C4 C5 C6 -0.4(6)
C4 C5 C6 C1 -0.2(6)
C2 C1 C6 C5 0.8(6)
C7 C1 C6 C5 178.1(4)
C2 C1 C7 C8 -165.7(4)
C6 C1 C7 C8 17.1(5)
C1 C7 C8 N1 177.8(3)
C14 C9 C10 C11 0.3(6)
C15 C9 C10 C11 179.3(4)
C9 C10 C11 C12 -1.7(6)
C10 C11 C12 C13 2.6(6)
C10 C11 C12 O2 -176.7(4)
O2 C12 C13 C14 177.1(3)
C11 C12 C13 C14 -2.2(6)
C10 C9 C14 C13 0.2(6)
C15 C9 C14 C13 -178.8(4)
C12 C13 C14 C9 0.8(6)
C14 C9 C15 C16 101.9(5)
C10 C9 C15 C16 -77.1(5)
C9 C15 C16 N2 172.9(3)
O5 S1 C17 C18 155.0(3)
O3 S1 C17 C18 -84.9(3)
O4 S1 C17 C18 33.0(4)
O5 S1 C17 C22 -29.6(4)
O3 S1 C17 C22 90.5(3)
O4 S1 C17 C22 -151.6(3)
C22 C17 C18 C19 1.5(6)
S1 C17 C18 C19 176.9(3)
C17 C18 C19 C20 -1.3(6)
C18 C19 C20 O6 -178.4(3)
C18 C19 C20 C21 0.7(6)
O6 C20 C21 C22 178.8(4)
C19 C20 C21 C22 -0.3(6)
C18 C17 C22 C21 -1.1(6)
S1 C17 C22 C21 -176.4(3)
C20 C21 C22 C17 0.5(6)
O7 S2 C23 C28 0.6(4)
O9 S2 C23 C28 -119.9(3)
O8 S2 C23 C28 122.3(3)
O7 S2 C23 C24 176.5(3)
O9 S2 C23 C24 56.0(3)
O8 S2 C23 C24 -61.9(3)
C28 C23 C24 C25 0.4(5)
S2 C23 C24 C25 -175.4(3)
C23 C24 C25 C26 0.1(6)
C24 C25 C26 O10 179.5(4)
C24 C25 C26 C27 -1.7(6)
O10 C26 C27 C28 -178.6(4)
C25 C26 C27 C28 2.7(6)
C24 C23 C28 C27 0.6(6)
S2 C23 C28 C27 176.4(3)
C26 C27 C28 C23 -2.1(6)

loop_
_cod_related_entry_id
_cod_related_entry_database
_cod_related_entry_code
1 ChemSpider 30654577
